data_7237418
loop_
_publ_author_name
'Alkan-Zambada, Murat'
'Keller, Sarah'
'Mart\'inez-Sarti, Laura'
'Prescimone, Alessandro'
'Junquera-Hern\'andez, Jos\'e M.'
'Constable, Edwin C.'
'Bolink, Henk J.'
'Sessolo, Michele'
'Ort\'i, Enrique'
'Housecroft, Catherine E.'

_publ_section_title
;
 [Cu(P^P)(N^N)][PF6] compounds with bis(phosphane) and 6-alkoxy,
 6-alkylthio, 6-phenyloxy and 6-phenylthio-substituted
 2,2&#x2032;-bipyridine ligands for light-emitting electrochemical cells
;
_journal_issue 31
_journal_name_full 'Journal of Materials Chemistry C'
_journal_page_first 8460
_journal_paper_doi 10.1039/C8TC02882F
_journal_volume 6
_journal_year 2018
_chemical_compound_source 'Murat Alkan'
_chemical_formula_moiety 'C58 H50 Cl6 Cu1 F6 N2 O2 P3'
_chemical_formula_sum 'C58 H50 Cl6 Cu F6 N2 O2 P3'
_chemical_formula_weight 1290.22
_space_group_IT_number 2
_space_group_name_Hall '-P 1'
_space_group_name_H-M_alt 'P -1'
_symmetry_cell_setting triclinic
_symmetry_space_group_name_Hall '-P 1'
_symmetry_space_group_name_H-M 'P -1'
_atom_sites_solution_hydrogens difmap
_atom_sites_solution_primary other
_audit_creation_date 2016-04-12
_audit_creation_method CRYSTALS_ver_14.61_build_5809
_audit_update_record
;
2017-07-16 deposited with the CCDC.
2018-07-19 downloaded from the CCDC.
;
_cell_angle_alpha 103.548(3)
_cell_angle_beta 112.186(3)
_cell_angle_gamma 98.856(3)
_cell_formula_units_Z 2
_cell_length_a 13.3823(8)
_cell_length_b 14.0597(8)
_cell_length_c 17.5669(10)
_cell_measurement_reflns_used 9730
_cell_measurement_temperature 123
_cell_measurement_theta_max 70
_cell_measurement_theta_min 3
_cell_volume 2865.4(3)
_computing_cell_refinement 'Apex2 (Bruker AXS, 2006)'
_computing_data_collection 'Apex2 (Bruker AXS, 2006)'
_computing_data_reduction 'Apex2 (Bruker AXS, 2006)'
_computing_molecular_graphics 'CAMERON (Watkin et al., 1996)'
_computing_publication_material 'CRYSTALS (Betteridge et al., 2003)'
_computing_structure_refinement 'CRYSTALS (Betteridge et al., 2003)'
_computing_structure_solution 'Superflip (Palatinus & Chapuis, 2007)'
_diffrn_ambient_temperature 123
_diffrn_measured_fraction_theta_full 0.987
_diffrn_measured_fraction_theta_max 0.963
_diffrn_measurement_device Area
_diffrn_measurement_device_type 'Bruker Kappa Apex2'
_diffrn_measurement_method '\f & \w scans'
_diffrn_radiation_monochromator graphite
_diffrn_radiation_type 'Cu K\a'
_diffrn_radiation_wavelength 1.54180
_diffrn_reflns_av_R_equivalents 0.033
_diffrn_reflns_limit_h_max 16
_diffrn_reflns_limit_h_min -15
_diffrn_reflns_limit_k_max 17
_diffrn_reflns_limit_k_min -16
_diffrn_reflns_limit_l_max 21
_diffrn_reflns_limit_l_min -20
_diffrn_reflns_number 37703
_diffrn_reflns_theta_full 68.000
_diffrn_reflns_theta_max 70.137
_diffrn_reflns_theta_min 3.577
_diffrn_standards_number 0
_exptl_absorpt_coefficient_mu 4.449
_exptl_absorpt_correction_T_max 0.73
_exptl_absorpt_correction_T_min 0.64
_exptl_absorpt_correction_type multi-scan
_exptl_absorpt_process_details 'SADABS (Siemens, 1996)'
_exptl_crystal_colour yellow
_exptl_crystal_density_diffrn 1.495
_exptl_crystal_density_method 'not measured'
_exptl_crystal_description block
_exptl_crystal_F_000 1316
_exptl_crystal_recrystallization_method
; 
DCM / Et2O 
;
_exptl_crystal_size_max 0.130
_exptl_crystal_size_mid 0.100
_exptl_crystal_size_min 0.070
_refine_diff_density_max 1.60
_refine_diff_density_min -1.16
_refine_ls_extinction_method None
_refine_ls_goodness_of_fit_ref 1.0491
_refine_ls_hydrogen_treatment constr
_refine_ls_matrix_type full
_refine_ls_number_parameters 703
_refine_ls_number_reflns 10451
_refine_ls_number_restraints 0
_refine_ls_R_factor_all 0.0771
_refine_ls_R_factor_gt 0.0697
_refine_ls_shift/su_max 0.0005762
_refine_ls_shift/su_mean 0.0000276
_refine_ls_structure_factor_coef Fsqd
_refine_ls_weighting_details
;
 Method, part 1, Chebychev polynomial, (Watkin, 1994, Prince, 1982) 
 [weight] = 1.0/[A~0~*T~0~(x)+A~1~*T~1~(x) ... +A~n-1~]*T~n-1~(x)] 
 where A~i~ are the Chebychev coefficients listed below and x= Fcalc/Fmax 
 Method = Robust Weighting (Prince, 1982) 
 W = [weight] * [1-(deltaF/6*sigmaF)^2^]^2^ 
 A~i~ are: 
 5.68 7.64 2.18 
;
_refine_ls_weighting_scheme calc
_refine_ls_wR_factor_all 0.1855
_refine_ls_wR_factor_gt 0.1821
_refine_ls_wR_factor_ref 0.1855
_reflns_limit_h_max 14
_reflns_limit_h_min -16
_reflns_limit_k_max 16
_reflns_limit_k_min -17
_reflns_limit_l_max 21
_reflns_limit_l_min 0
_reflns_number_gt 9124
_reflns_number_total 10515
_reflns_threshold_expression I>2.0\s(I)
_oxford_diffrn_Wilson_B_factor 0.00
_oxford_diffrn_Wilson_scale 0.00
_oxford_refine_ls_r_factor_ref 0.0771
_oxford_refine_ls_scale 0.11111(5)
_oxford_reflns_number_all 10451
_oxford_reflns_threshold_expression_ref I>-3.0\s(I)
_oxford_structure_analysis_title 'alm029_123K_0m in P-1'
_cod_data_source_file c8tc02882f2.cif
_cod_data_source_block ALM029_123K
_cod_depositor_comments
;
The following automatic conversions were performed:

data item '_atom_sites_solution_primary' value 'Other' was changed to
'other' in accordance with the
/home/saulius/struct/COD-crude-data/automatic-downloads/DataCite-retrospective/RSC/depositions/lib/dictionaries/cif_core.dic
dictionary named 'cif_core.dic' version 2.4.2 last updated on
2011-04-26.

Automatic conversion script
Id: cif_fix_values 6909 2019-04-08 15:41:33Z antanas 
;
_cod_original_sg_symbol_H-M 'P -1 '
_cod_original_formula_sum 'C58 H50 Cl6 Cu1 F6 N2 O2 P3'
_cod_database_code 7237418

loop_
_symmetry_equiv_pos_as_xyz
x,y,z
-x,-y,-z

loop_
_atom_site_label
_atom_site_type_symbol
_atom_site_fract_x
_atom_site_fract_y
_atom_site_fract_z
_atom_site_U_iso_or_equiv
_atom_site_occupancy
_atom_site_adp_type
_atom_site_refinement_flags_posn
Cu1 Cu 0.06999(4) 0.38725(3) 0.72607(3) 0.0202 1.0000 Uani .
P1 P 0.24307(6) 0.44311(6) 0.83981(5) 0.0187 1.0000 Uani .
P2 P 0.04173(7) 0.23625(6) 0.63174(5) 0.0201 1.0000 Uani .
P3 P 0.32732(8) 0.22945(7) 1.28375(6) 0.0323 1.0000 Uani .
Cl1 Cl -0.43937(16) 0.10660(15) 0.73581(12) 0.0874 1.0000 Uani .
Cl2 Cl -0.35827(18) 0.0893(2) 0.60206(14) 0.1080 1.0000 Uani .
Cl3 Cl -0.25720(11) 0.44603(10) 0.48222(9) 0.0581 1.0000 Uani .
Cl4 Cl -0.38287(15) 0.36394(14) 0.56776(10) 0.0831 1.0000 Uani .
Cl5 Cl 0.29565(9) 0.76460(8) 0.79657(8) 0.0479 1.0000 Uani .
Cl6 Cl 0.51013(10) 0.91797(9) 0.89290(10) 0.0655 1.0000 Uani .
F1 F 0.3258(4) 0.1650(5) 1.3445(4) 0.1264 1.0000 Uani .
F2 F 0.3376(4) 0.3278(4) 1.3539(3) 0.1260 1.0000 Uani .
F3 F 0.3311(4) 0.2959(4) 1.2249(3) 0.1150 1.0000 Uani .
F4 F 0.4602(2) 0.2532(3) 1.3270(2) 0.0649 1.0000 Uani .
F5 F 0.1938(3) 0.2065(3) 1.2385(2) 0.0709 1.0000 Uani .
F6 F 0.3190(3) 0.1335(3) 1.2125(3) 0.1138 1.0000 Uani .
O1 O -0.0485(2) 0.2760(2) 0.81269(18) 0.0361 1.0000 Uani .
O2 O 0.19915(18) 0.22444(15) 0.79031(14) 0.0201 1.0000 Uani .
N1 N 0.0252(2) 0.5051(2) 0.67912(18) 0.0254 1.0000 Uani .
N2 N -0.0537(2) 0.4105(2) 0.76608(18) 0.0238 1.0000 Uani .
C1 C 0.0685(3) 0.5490(3) 0.6333(2) 0.0313 1.0000 Uani .
C2 C 0.0441(4) 0.6349(3) 0.6132(3) 0.0385 1.0000 Uani .
C3 C -0.0264(4) 0.6782(3) 0.6426(3) 0.0417 1.0000 Uani .
C4 C -0.0725(4) 0.6324(3) 0.6881(3) 0.0387 1.0000 Uani .
C5 C -0.0453(3) 0.5458(3) 0.7047(2) 0.0268 1.0000 Uani .
C6 C -0.0919(3) 0.4928(3) 0.7537(2) 0.0262 1.0000 Uani .
C7 C -0.1648(3) 0.5227(3) 0.7859(2) 0.0360 1.0000 Uani .
C8 C -0.1989(3) 0.4696(3) 0.8323(3) 0.0373 1.0000 Uani .
C9 C -0.1613(3) 0.3855(3) 0.8449(3) 0.0363 1.0000 Uani .
C10 C -0.0889(3) 0.3584(3) 0.8093(2) 0.0293 1.0000 Uani .
C11 C -0.0442(3) 0.2337(3) 0.8784(3) 0.0321 1.0000 Uani .
C12 C -0.1117(3) 0.1371(3) 0.8553(3) 0.0357 1.0000 Uani .
C13 C -0.1015(4) 0.0905(3) 0.9178(3) 0.0390 1.0000 Uani .
C14 C -0.0220(4) 0.1401(3) 1.0037(3) 0.0389 1.0000 Uani .
C15 C 0.0447(3) 0.2381(3) 1.0255(3) 0.0386 1.0000 Uani .
C16 C 0.0318(3) 0.2849(3) 0.9634(3) 0.0359 1.0000 Uani .
C17 C -0.0834(3) 0.1938(2) 0.5281(2) 0.0245 1.0000 Uani .
C18 C -0.1798(3) 0.2191(3) 0.5263(2) 0.0325 1.0000 Uani .
C19 C -0.2789(3) 0.1840(3) 0.4490(3) 0.0422 1.0000 Uani .
C20 C -0.2780(4) 0.1270(3) 0.3743(2) 0.0390 1.0000 Uani .
C21 C -0.1815(4) 0.1032(3) 0.3743(2) 0.0354 1.0000 Uani .
C22 C -0.0844(3) 0.1356(2) 0.4516(2) 0.0282 1.0000 Uani .
C23 C 0.1540(3) 0.2227(2) 0.5984(2) 0.0226 1.0000 Uani .
C24 C 0.1919(3) 0.2964(3) 0.5672(2) 0.0300 1.0000 Uani .
C25 C 0.2744(4) 0.2871(3) 0.5377(3) 0.0375 1.0000 Uani .
C26 C 0.3201(3) 0.2053(3) 0.5391(3) 0.0365 1.0000 Uani .
C27 C 0.2843(3) 0.1337(3) 0.5720(2) 0.0333 1.0000 Uani .
C28 C 0.2016(3) 0.1409(3) 0.6005(2) 0.0288 1.0000 Uani .
C29 C 0.0257(3) 0.1299(2) 0.6734(2) 0.0212 1.0000 Uani .
C30 C -0.0665(3) 0.0442(2) 0.6336(2) 0.0246 1.0000 Uani .
C31 C -0.0718(3) -0.0287(3) 0.6753(2) 0.0272 1.0000 Uani .
C32 C 0.0139(3) -0.0178(2) 0.7551(2) 0.0260 1.0000 Uani .
C33 C 0.1079(3) 0.0660(2) 0.7954(2) 0.0230 1.0000 Uani .
C34 C 0.1093(3) 0.1380(2) 0.7536(2) 0.0204 1.0000 Uani .
C35 C 0.2095(3) 0.0836(2) 0.8809(2) 0.0237 1.0000 Uani .
C36 C 0.3045(3) 0.0527(2) 0.8593(2) 0.0252 1.0000 Uani .
C37 C 0.1836(3) 0.0227(3) 0.9352(2) 0.0285 1.0000 Uani .
C38 C 0.2495(3) 0.1984(2) 0.9290(2) 0.0220 1.0000 Uani .
C39 C 0.2950(3) 0.2425(3) 1.0184(2) 0.0238 1.0000 Uani .
C40 C 0.3322(3) 0.3479(3) 1.0565(2) 0.0241 1.0000 Uani .
C41 C 0.3221(3) 0.4111(2) 1.0055(2) 0.0228 1.0000 Uani .
C42 C 0.2758(3) 0.3699(2) 0.9148(2) 0.0200 1.0000 Uani .
C43 C 0.2422(3) 0.2636(2) 0.8801(2) 0.0199 1.0000 Uani .
C44 C 0.3517(3) 0.4453(2) 0.8007(2) 0.0224 1.0000 Uani .
C45 C 0.4187(3) 0.3783(3) 0.8076(2) 0.0292 1.0000 Uani .
C46 C 0.4944(3) 0.3812(3) 0.7714(3) 0.0381 1.0000 Uani .
C47 C 0.5064(3) 0.4508(3) 0.7297(2) 0.0371 1.0000 Uani .
C48 C 0.4406(3) 0.5191(3) 0.7229(2) 0.0335 1.0000 Uani .
C49 C 0.3620(3) 0.5150(3) 0.7572(2) 0.0268 1.0000 Uani .
C50 C 0.2840(3) 0.5721(2) 0.9138(2) 0.0213 1.0000 Uani .
C51 C 0.1999(3) 0.6126(3) 0.9263(2) 0.0282 1.0000 Uani .
C52 C 0.2275(4) 0.7098(3) 0.9831(3) 0.0365 1.0000 Uani .
C53 C 0.3381(4) 0.7672(3) 1.0270(3) 0.0369 1.0000 Uani .
C54 C 0.4228(3) 0.7278(3) 1.0164(2) 0.0317 1.0000 Uani .
C55 C 0.3956(3) 0.6303(3) 0.9599(2) 0.0269 1.0000 Uani .
C56 C -0.4341(6) 0.0277(5) 0.6459(4) 0.0698 1.0000 Uani .
C57 C -0.3702(5) 0.4461(5) 0.5082(4) 0.0684 1.0000 Uani .
C58 C 0.4402(4) 0.7914(3) 0.8259(3) 0.0458 1.0000 Uani .
H11 H 0.1173 0.5194 0.6140 0.0378 1.0000 Uiso R
H21 H 0.0749 0.6631 0.5802 0.0460 1.0000 Uiso R
H31 H -0.0426 0.7386 0.6319 0.0507 1.0000 Uiso R
H41 H -0.1223 0.6601 0.7077 0.0464 1.0000 Uiso R
H71 H -0.1912 0.5799 0.7764 0.0427 1.0000 Uiso R
H81 H -0.2483 0.4903 0.8559 0.0467 1.0000 Uiso R
H91 H -0.1840 0.3475 0.8765 0.0435 1.0000 Uiso R
H121 H -0.1651 0.1034 0.7968 0.0444 1.0000 Uiso R
H131 H -0.1479 0.0244 0.9029 0.0476 1.0000 Uiso R
H141 H -0.0138 0.1074 1.0465 0.0462 1.0000 Uiso R
H151 H 0.0987 0.2721 1.0836 0.0471 1.0000 Uiso R
H161 H 0.0754 0.3522 0.9783 0.0451 1.0000 Uiso R
H181 H -0.1786 0.2610 0.5778 0.0392 1.0000 Uiso R
H191 H -0.3460 0.1989 0.4486 0.0512 1.0000 Uiso R
H201 H -0.3446 0.1037 0.3217 0.0470 1.0000 Uiso R
H211 H -0.1816 0.0652 0.3218 0.0427 1.0000 Uiso R
H221 H -0.0186 0.1175 0.4522 0.0343 1.0000 Uiso R
H241 H 0.1616 0.3532 0.5664 0.0373 1.0000 Uiso R
H251 H 0.2991 0.3373 0.5159 0.0460 1.0000 Uiso R
H261 H 0.3756 0.1988 0.5184 0.0442 1.0000 Uiso R
H271 H 0.3169 0.0784 0.5747 0.0398 1.0000 Uiso R
H281 H 0.1772 0.0901 0.6219 0.0350 1.0000 Uiso R
H301 H -0.1249 0.0357 0.5788 0.0295 1.0000 Uiso R
H311 H -0.1347 -0.0866 0.6486 0.0327 1.0000 Uiso R
H321 H 0.0083 -0.0676 0.7827 0.0316 1.0000 Uiso R
H361 H 0.3683 0.0632 0.9118 0.0320 1.0000 Uiso R
H362 H 0.2798 -0.0170 0.8253 0.0320 1.0000 Uiso R
H363 H 0.3238 0.0930 0.8279 0.0320 1.0000 Uiso R
H371 H 0.2490 0.0359 0.9872 0.0356 1.0000 Uiso R
H372 H 0.1260 0.0422 0.9490 0.0356 1.0000 Uiso R
H373 H 0.1594 -0.0477 0.9035 0.0356 1.0000 Uiso R
H391 H 0.3012 0.2004 1.0542 0.0301 1.0000 Uiso R
H401 H 0.3645 0.3769 1.1179 0.0299 1.0000 Uiso R
H411 H 0.3469 0.4828 1.0322 0.0275 1.0000 Uiso R
H451 H 0.4125 0.3306 0.8371 0.0361 1.0000 Uiso R
H461 H 0.5389 0.3344 0.7751 0.0459 1.0000 Uiso R
H471 H 0.5593 0.4525 0.7058 0.0443 1.0000 Uiso R
H481 H 0.4495 0.5681 0.6952 0.0409 1.0000 Uiso R
H491 H 0.3148 0.5594 0.7505 0.0333 1.0000 Uiso R
H511 H 0.1239 0.5735 0.8958 0.0340 1.0000 Uiso R
H521 H 0.1703 0.7372 0.9911 0.0436 1.0000 Uiso R
H531 H 0.3566 0.8339 1.0654 0.0447 1.0000 Uiso R
H541 H 0.4987 0.7670 1.0476 0.0375 1.0000 Uiso R
H551 H 0.4530 0.6032 0.9519 0.0326 1.0000 Uiso R
H561 H -0.5086 -0.0034 0.6024 0.0862 1.0000 Uiso R
H562 H -0.4001 -0.0231 0.6628 0.0862 1.0000 Uiso R
H571 H -0.3613 0.5133 0.5414 0.0833 1.0000 Uiso R
H572 H -0.4367 0.4257 0.4556 0.0833 1.0000 Uiso R
H581 H 0.4701 0.7473 0.8564 0.0553 1.0000 Uiso R
H582 H 0.4521 0.7801 0.7749 0.0553 1.0000 Uiso R

loop_
_atom_site_aniso_label
_atom_site_aniso_U_11
_atom_site_aniso_U_22
_atom_site_aniso_U_33
_atom_site_aniso_U_23
_atom_site_aniso_U_13
_atom_site_aniso_U_12
Cu1 0.0253(3) 0.0164(2) 0.0222(2) 0.00645(19) 0.0132(2) 0.00616(18)
P1 0.0236(4) 0.0151(4) 0.0211(4) 0.0063(3) 0.0131(3) 0.0054(3)
P2 0.0270(4) 0.0163(4) 0.0193(4) 0.0058(3) 0.0124(3) 0.0051(3)
P3 0.0413(5) 0.0335(5) 0.0361(5) 0.0172(4) 0.0259(4) 0.0141(4)
Cl1 0.0884(11) 0.0948(12) 0.0735(10) 0.0165(9) 0.0327(9) 0.0321(10)
Cl2 0.0897(12) 0.1392(19) 0.0968(14) 0.0532(14) 0.0441(11) 0.0014(12)
Cl3 0.0584(7) 0.0537(7) 0.0645(7) 0.0243(6) 0.0263(6) 0.0137(5)
Cl4 0.0857(10) 0.0974(11) 0.0624(8) -0.0003(8) 0.0521(8) 0.0013(9)
Cl5 0.0442(5) 0.0397(5) 0.0591(6) 0.0237(5) 0.0157(5) 0.0140(4)
Cl6 0.0409(6) 0.0446(6) 0.0870(9) 0.0049(6) 0.0100(6) 0.0177(5)
F1 0.115(4) 0.173(5) 0.180(5) 0.145(5) 0.095(4) 0.060(3)
F2 0.093(3) 0.137(4) 0.085(3) -0.043(3) 0.006(2) 0.068(3)
F3 0.106(3) 0.129(4) 0.093(3) 0.084(3) 0.016(2) -0.019(3)
F4 0.0422(14) 0.085(2) 0.0584(17) 0.0059(15) 0.0206(13) 0.0208(15)
F5 0.0475(16) 0.0632(19) 0.096(2) 0.0077(17) 0.0330(16) 0.0206(14)
F6 0.066(2) 0.073(2) 0.138(4) -0.052(2) 0.030(2) 0.0134(19)
O1 0.0543(16) 0.0353(14) 0.0457(15) 0.0222(12) 0.0409(14) 0.0205(12)
O2 0.0273(11) 0.0147(10) 0.0189(10) 0.0053(8) 0.0123(9) 0.0015(8)
N1 0.0278(14) 0.0232(14) 0.0244(14) 0.0075(11) 0.0105(11) 0.0068(11)
N2 0.0259(13) 0.0197(13) 0.0239(13) 0.0027(11) 0.0116(11) 0.0056(11)
C1 0.0390(19) 0.0242(17) 0.0327(18) 0.0115(15) 0.0170(16) 0.0062(15)
C2 0.047(2) 0.0305(19) 0.037(2) 0.0146(16) 0.0147(17) 0.0103(17)
C3 0.053(2) 0.0301(19) 0.044(2) 0.0186(17) 0.0169(19) 0.0173(18)
C4 0.046(2) 0.034(2) 0.041(2) 0.0147(17) 0.0182(18) 0.0218(17)
C5 0.0269(16) 0.0246(16) 0.0226(15) 0.0023(13) 0.0069(13) 0.0075(13)
C6 0.0248(16) 0.0245(16) 0.0244(16) 0.0024(13) 0.0077(13) 0.0090(13)
C7 0.0367(19) 0.040(2) 0.0336(19) 0.0069(16) 0.0166(16) 0.0197(17)
C8 0.0341(19) 0.049(2) 0.036(2) 0.0110(17) 0.0216(16) 0.0201(17)
C9 0.039(2) 0.042(2) 0.041(2) 0.0146(17) 0.0273(17) 0.0165(17)
C10 0.0289(17) 0.0306(18) 0.0306(18) 0.0069(14) 0.0170(14) 0.0080(14)
C11 0.0402(19) 0.0320(18) 0.043(2) 0.0181(16) 0.0317(17) 0.0143(15)
C12 0.042(2) 0.0257(18) 0.045(2) 0.0075(16) 0.0277(18) 0.0062(15)
C13 0.047(2) 0.0270(18) 0.056(2) 0.0160(18) 0.034(2) 0.0096(16)
C14 0.052(2) 0.035(2) 0.047(2) 0.0175(18) 0.035(2) 0.0148(18)
C15 0.0336(19) 0.047(2) 0.037(2) 0.0126(18) 0.0187(16) 0.0084(17)
C16 0.0351(19) 0.0326(19) 0.047(2) 0.0135(17) 0.0251(17) 0.0078(16)
C17 0.0323(17) 0.0187(15) 0.0196(15) 0.0075(12) 0.0087(13) 0.0034(13)
C18 0.0345(18) 0.0304(18) 0.0284(18) 0.0050(15) 0.0115(15) 0.0093(15)
C19 0.033(2) 0.042(2) 0.045(2) 0.0134(19) 0.0112(18) 0.0075(17)
C20 0.046(2) 0.0303(19) 0.0281(19) 0.0122(16) 0.0044(16) 0.0011(17)
C21 0.047(2) 0.0307(18) 0.0235(17) 0.0091(14) 0.0121(16) 0.0058(16)
C22 0.0408(19) 0.0201(15) 0.0225(16) 0.0051(13) 0.0141(15) 0.0063(14)
C23 0.0282(16) 0.0172(14) 0.0222(15) 0.0050(12) 0.0119(13) 0.0049(12)
C24 0.043(2) 0.0238(17) 0.0310(18) 0.0109(14) 0.0230(16) 0.0088(15)
C25 0.049(2) 0.0339(19) 0.039(2) 0.0137(16) 0.0295(18) 0.0034(17)
C26 0.0355(19) 0.042(2) 0.0334(19) 0.0066(16) 0.0213(16) 0.0063(16)
C27 0.0348(19) 0.0307(18) 0.0348(19) 0.0061(15) 0.0176(16) 0.0100(15)
C28 0.0344(18) 0.0256(17) 0.0292(17) 0.0083(14) 0.0167(15) 0.0088(14)
C29 0.0275(16) 0.0167(14) 0.0230(15) 0.0067(12) 0.0138(13) 0.0071(12)
C30 0.0280(16) 0.0223(15) 0.0231(15) 0.0060(13) 0.0122(13) 0.0046(13)
C31 0.0323(17) 0.0188(15) 0.0306(17) 0.0082(13) 0.0154(14) 0.0023(13)
C32 0.0322(17) 0.0192(15) 0.0293(17) 0.0090(13) 0.0162(14) 0.0046(13)
C33 0.0281(16) 0.0222(15) 0.0232(16) 0.0082(13) 0.0144(13) 0.0081(13)
C34 0.0261(15) 0.0124(13) 0.0231(15) 0.0035(12) 0.0131(13) 0.0030(12)
C35 0.0312(16) 0.0182(15) 0.0242(16) 0.0066(13) 0.0144(13) 0.0072(13)
C36 0.0296(16) 0.0200(15) 0.0288(16) 0.0061(13) 0.0156(14) 0.0089(13)
C37 0.0386(18) 0.0250(16) 0.0267(17) 0.0133(14) 0.0159(15) 0.0087(14)
C38 0.0251(15) 0.0185(15) 0.0255(16) 0.0084(13) 0.0133(13) 0.0061(12)
C39 0.0268(16) 0.0236(16) 0.0256(16) 0.0106(13) 0.0142(13) 0.0073(13)
C40 0.0263(15) 0.0279(16) 0.0194(15) 0.0076(13) 0.0108(12) 0.0081(13)
C41 0.0251(15) 0.0210(15) 0.0214(15) 0.0040(12) 0.0116(13) 0.0037(12)
C42 0.0238(15) 0.0178(14) 0.0210(15) 0.0063(12) 0.0129(12) 0.0042(12)
C43 0.0228(14) 0.0181(14) 0.0212(15) 0.0060(12) 0.0120(12) 0.0058(12)
C44 0.0269(15) 0.0175(14) 0.0226(15) 0.0044(12) 0.0130(13) 0.0029(12)
C45 0.0333(17) 0.0245(16) 0.0355(18) 0.0104(14) 0.0197(15) 0.0086(14)
C46 0.0324(19) 0.035(2) 0.047(2) 0.0011(17) 0.0237(18) 0.0106(16)
C47 0.0336(19) 0.044(2) 0.0310(18) 0.0004(16) 0.0220(16) 0.0000(17)
C48 0.0345(18) 0.037(2) 0.0242(17) 0.0079(15) 0.0133(15) -0.0014(15)
C49 0.0286(16) 0.0262(16) 0.0267(16) 0.0102(14) 0.0129(13) 0.0054(13)
C50 0.0315(16) 0.0148(14) 0.0202(14) 0.0062(12) 0.0137(13) 0.0055(12)
C51 0.0309(17) 0.0259(17) 0.0288(17) 0.0054(14) 0.0156(14) 0.0077(14)
C52 0.048(2) 0.0278(18) 0.041(2) 0.0039(16) 0.0283(18) 0.0172(17)
C53 0.054(2) 0.0204(17) 0.0346(19) 0.0030(15) 0.0217(18) 0.0069(16)
C54 0.0327(18) 0.0229(17) 0.0324(18) 0.0038(15) 0.0125(15) 0.0001(14)
C55 0.0264(16) 0.0242(17) 0.0313(17) 0.0094(14) 0.0139(14) 0.0055(13)
C56 0.083(4) 0.061(3) 0.080(4) 0.030(3) 0.044(3) 0.025(3)
C57 0.066(3) 0.060(3) 0.068(4) 0.007(3) 0.025(3) 0.020(3)
C58 0.048(2) 0.043(2) 0.054(3) 0.018(2) 0.025(2) 0.020(2)

loop_
_atom_type_symbol
_atom_type_scat_dispersion_real
_atom_type_scat_dispersion_imag
_atom_type_scat_Cromer_Mann_a1
_atom_type_scat_Cromer_Mann_b1
_atom_type_scat_Cromer_Mann_a2
_atom_type_scat_Cromer_Mann_b2
_atom_type_scat_Cromer_Mann_a3
_atom_type_scat_Cromer_Mann_b3
_atom_type_scat_Cromer_Mann_a4
_atom_type_scat_Cromer_Mann_b4
_atom_type_scat_Cromer_Mann_c
_atom_type_scat_source
C 0.0181 0.0091 2.3100 20.8439 1.0200 10.2075 1.5886 0.5687 0.8650 51.6512 0.2156 'International Tables Vol C 4.2.6.8 and 6.1.1.4'
H 0.0000 0.0000 0.4930 10.5109 0.3229 26.1257 0.1402 3.1424 0.0408 57.7998 0.0030 'International Tables Vol C 4.2.6.8 and 6.1.1.4'
N 0.0311 0.0180 12.2126 0.0057 3.1322 9.8933 2.0125 28.9975 1.1663 0.5826 -11.5290 'International Tables Vol C 4.2.6.8 and 6.1.1.4'
O 0.0492 0.0322 3.0485 13.2771 2.2868 5.7011 1.5463 0.3239 0.8670 32.9089 0.2508 'International Tables Vol C 4.2.6.8 and 6.1.1.4'
F 0.0727 0.0534 3.5392 10.2825 2.6412 4.2944 1.5170 0.2615 1.0243 26.1476 0.2776 'International Tables Vol C 4.2.6.8 and 6.1.1.4'
P 0.2955 0.4335 6.4345 1.9067 4.1791 27.1570 1.7800 0.5260 1.4908 68.1645 1.1149 'International Tables Vol C 4.2.6.8 and 6.1.1.4'
Cu -1.9646 0.5888 13.3380 3.5828 7.1676 0.2470 5.6158 11.3966 1.6735 64.8126 1.1910 'International Tables Vol C 4.2.6.8 and 6.1.1.4'
Cl 0.3639 0.7018 11.4604 0.0104 7.1964 1.1662 6.2556 18.5194 1.6455 47.7784 -9.5574 'International Tables Vol C 4.2.6.8 and 6.1.1.4'

loop_
_geom_angle_atom_site_label_1
_geom_angle_atom_site_label_2
_geom_angle_atom_site_label_3
_geom_angle
_geom_angle_publ_flag
P1 Cu1 P2 113.29(3) yes
P1 Cu1 N1 111.01(8) yes
P2 Cu1 N1 119.20(8) yes
P1 Cu1 N2 111.65(8) yes
P2 Cu1 N2 118.52(8) yes
N1 Cu1 N2 78.76(11) yes
Cu1 P1 C42 117.37(10) yes
Cu1 P1 C44 110.35(11) yes
C42 P1 C44 104.94(15) yes
Cu1 P1 C50 117.79(11) yes
C42 P1 C50 101.88(14) yes
C44 P1 C50 102.81(14) yes
Cu1 P2 C17 117.40(11) yes
Cu1 P2 C23 115.73(10) yes
C17 P2 C23 102.89(15) yes
Cu1 P2 C29 113.55(10) yes
C17 P2 C29 102.16(15) yes
C23 P2 C29 103.18(14) yes
F1 P3 F2 91.1(3) yes
F1 P3 F3 178.7(3) yes
F2 P3 F3 87.9(3) yes
F1 P3 F4 87.9(2) yes
F2 P3 F4 88.9(2) yes
F3 P3 F4 91.1(2) yes
F1 P3 F5 93.3(2) yes
F2 P3 F5 91.4(2) yes
F3 P3 F5 87.6(2) yes
F4 P3 F5 178.7(2) yes
F1 P3 F6 90.6(4) yes
F2 P3 F6 178.1(3) yes
F3 P3 F6 90.4(3) yes
F4 P3 F6 90.31(19) yes
F5 P3 F6 89.4(2) yes
C10 O1 C11 119.4(3) yes
C34 O2 C43 113.8(2) yes
Cu1 N1 C1 126.4(2) yes
Cu1 N1 C5 115.0(2) yes
C1 N1 C5 118.3(3) yes
Cu1 N2 C6 115.6(2) yes
Cu1 N2 C10 125.0(2) yes
C6 N2 C10 119.1(3) yes
N1 C1 C2 122.9(4) yes
N1 C1 H11 118.4 no
C2 C1 H11 118.7 no
C1 C2 C3 118.2(4) yes
C1 C2 H21 120.8 no
C3 C2 H21 121.0 no
C2 C3 C4 119.1(4) yes
C2 C3 H31 120.4 no
C4 C3 H31 120.5 no
C3 C4 C5 119.4(4) yes
C3 C4 H41 120.3 no
C5 C4 H41 120.3 no
C4 C5 N1 122.1(4) yes
C4 C5 C6 122.1(3) yes
N1 C5 C6 115.8(3) yes
C5 C6 N2 114.1(3) yes
C5 C6 C7 124.8(3) yes
N2 C6 C7 121.2(3) yes
C6 C7 C8 119.3(4) yes
C6 C7 H71 120.3 no
C8 C7 H71 120.4 no
C7 C8 C9 120.1(3) yes
C7 C8 H81 120.2 no
C9 C8 H81 119.7 no
C8 C9 C10 117.4(4) yes
C8 C9 H91 121.6 no
C10 C9 H91 121.0 no
C9 C10 O1 124.7(3) yes
C9 C10 N2 122.8(3) yes
O1 C10 N2 112.5(3) yes
O1 C11 C12 118.5(4) yes
O1 C11 C16 120.3(3) yes
C12 C11 C16 121.0(4) yes
C11 C12 C13 119.5(4) yes
C11 C12 H121 120.1 no
C13 C12 H121 120.4 no
C12 C13 C14 120.2(4) yes
C12 C13 H131 120.4 no
C14 C13 H131 119.4 no
C13 C14 C15 119.1(4) yes
C13 C14 H141 120.2 no
C15 C14 H141 120.7 no
C14 C15 C16 120.3(4) yes
C14 C15 H151 119.5 no
C16 C15 H151 120.2 no
C11 C16 C15 119.9(4) yes
C11 C16 H161 119.7 no
C15 C16 H161 120.4 no
P2 C17 C18 118.8(3) yes
P2 C17 C22 121.9(3) yes
C18 C17 C22 119.3(3) yes
C17 C18 C19 120.6(4) yes
C17 C18 H181 119.5 no
C19 C18 H181 119.9 no
C18 C19 C20 119.1(4) yes
C18 C19 H191 120.4 no
C20 C19 H191 120.5 no
C19 C20 C21 121.1(4) yes
C19 C20 H201 119.5 no
C21 C20 H201 119.4 no
C20 C21 C22 119.5(4) yes
C20 C21 H211 120.1 no
C22 C21 H211 120.4 no
C17 C22 C21 120.4(4) yes
C17 C22 H221 119.9 no
C21 C22 H221 119.7 no
P2 C23 C24 118.1(3) yes
P2 C23 C28 123.3(3) yes
C24 C23 C28 118.6(3) yes
C23 C24 C25 120.2(3) yes
C23 C24 H241 119.8 no
C25 C24 H241 120.0 no
C24 C25 C26 120.8(3) yes
C24 C25 H251 119.6 no
C26 C25 H251 119.5 no
C25 C26 C27 118.8(3) yes
C25 C26 H261 120.6 no
C27 C26 H261 120.5 no
C26 C27 C28 121.2(4) yes
C26 C27 H271 119.3 no
C28 C27 H271 119.5 no
C23 C28 C27 120.3(3) yes
C23 C28 H281 119.8 no
C27 C28 H281 119.9 no
P2 C29 C30 125.2(3) yes
P2 C29 C34 117.1(2) yes
C30 C29 C34 117.6(3) yes
C29 C30 C31 119.5(3) yes
C29 C30 H301 120.1 no
C31 C30 H301 120.4 no
C30 C31 C32 121.0(3) yes
C30 C31 H311 119.5 no
C32 C31 H311 119.5 no
C31 C32 C33 120.7(3) yes
C31 C32 H321 119.7 no
C33 C32 H321 119.6 no
C32 C33 C34 116.9(3) yes
C32 C33 C35 125.4(3) yes
C34 C33 C35 117.7(3) yes
C29 C34 O2 115.3(3) yes
C29 C34 C33 124.3(3) yes
O2 C34 C33 120.4(3) yes
C33 C35 C36 108.3(3) yes
C33 C35 C37 112.6(3) yes
C36 C35 C37 109.2(3) yes
C33 C35 C38 106.9(3) yes
C36 C35 C38 107.6(3) yes
C37 C35 C38 112.1(3) yes
C35 C36 H361 109.3 no
C35 C36 H362 109.6 no
H361 C36 H362 109.5 no
C35 C36 H363 109.5 no
H361 C36 H363 109.5 no
H362 C36 H363 109.5 no
C35 C37 H371 109.5 no
C35 C37 H372 109.2 no
H371 C37 H372 109.5 no
C35 C37 H373 109.7 no
H371 C37 H373 109.5 no
H372 C37 H373 109.5 no
C35 C38 C39 125.0(3) yes
C35 C38 C43 117.9(3) yes
C39 C38 C43 117.0(3) yes
C38 C39 C40 120.9(3) yes
C38 C39 H391 119.6 no
C40 C39 H391 119.5 no
C39 C40 C41 120.6(3) yes
C39 C40 H401 119.9 no
C41 C40 H401 119.5 no
C40 C41 C42 120.4(3) yes
C40 C41 H411 119.9 no
C42 C41 H411 119.7 no
P1 C42 C41 124.9(2) yes
P1 C42 C43 118.1(2) yes
C41 C42 C43 116.6(3) yes
C42 C43 O2 115.6(3) yes
C42 C43 C38 124.4(3) yes
O2 C43 C38 120.0(3) yes
P1 C44 C45 123.7(3) yes
P1 C44 C49 117.0(2) yes
C45 C44 C49 119.3(3) yes
C44 C45 C46 119.9(3) yes
C44 C45 H451 120.1 no
C46 C45 H451 120.1 no
C45 C46 C47 121.1(4) yes
C45 C46 H461 119.7 no
C47 C46 H461 119.2 no
C46 C47 C48 119.7(3) yes
C46 C47 H471 120.3 no
C48 C47 H471 120.1 no
C47 C48 C49 119.6(4) yes
C47 C48 H481 120.0 no
C49 C48 H481 120.4 no
C44 C49 C48 120.4(3) yes
C44 C49 H491 119.7 no
C48 C49 H491 119.9 no
P1 C50 C51 118.2(2) yes
P1 C50 C55 122.5(3) yes
C51 C50 C55 119.2(3) yes
C50 C51 C52 120.1(3) yes
C50 C51 H511 119.9 no
C52 C51 H511 120.0 no
C51 C52 C53 120.0(3) yes
C51 C52 H521 119.9 no
C53 C52 H521 120.0 no
C52 C53 C54 120.7(3) yes
C52 C53 H531 119.8 no
C54 C53 H531 119.5 no
C53 C54 C55 119.5(3) yes
C53 C54 H541 120.3 no
C55 C54 H541 120.2 no
C50 C55 C54 120.5(3) yes
C50 C55 H551 119.7 no
C54 C55 H551 119.9 no
Cl1 C56 Cl2 114.3(4) yes
Cl1 C56 H561 108.4 no
Cl2 C56 H561 108.5 no
Cl1 C56 H562 108.3 no
Cl2 C56 H562 107.8 no
H561 C56 H562 109.5 no
Cl4 C57 Cl3 113.4(3) yes
Cl4 C57 H571 108.8 no
Cl3 C57 H571 108.3 no
Cl4 C57 H572 108.6 no
Cl3 C57 H572 108.2 no
H571 C57 H572 109.5 no
Cl6 C58 Cl5 111.7(2) yes
Cl6 C58 H581 108.8 no
Cl5 C58 H581 108.7 no
Cl6 C58 H582 109.0 no
Cl5 C58 H582 109.1 no
H581 C58 H582 109.5 no

loop_
_geom_bond_atom_site_label_1
_geom_bond_atom_site_label_2
_geom_bond_distance
_geom_bond_publ_flag
Cu1 P1 2.2767(9) yes
Cu1 P2 2.2422(9) yes
Cu1 N1 2.087(3) yes
Cu1 N2 2.068(3) yes
P1 C42 1.824(3) yes
P1 C44 1.827(3) yes
P1 C50 1.826(3) yes
P2 C17 1.832(3) yes
P2 C23 1.827(3) yes
P2 C29 1.830(3) yes
P3 F1 1.557(4) yes
P3 F2 1.570(4) yes
P3 F3 1.557(3) yes
P3 F4 1.590(3) yes
P3 F5 1.599(3) yes
P3 F6 1.568(3) yes
Cl1 C56 1.737(6) yes
Cl2 C56 1.734(6) yes
Cl3 C57 1.736(6) yes
Cl4 C57 1.761(7) yes
Cl5 C58 1.756(5) yes
Cl6 C58 1.761(5) yes
O1 C10 1.357(5) yes
O1 C11 1.405(4) yes
O2 C34 1.391(4) yes
O2 C43 1.390(4) yes
N1 C1 1.356(5) yes
N1 C5 1.337(5) yes
N2 C6 1.364(4) yes
N2 C10 1.326(5) yes
C1 C2 1.387(5) yes
C1 H11 0.950 no
C2 C3 1.387(6) yes
C2 H21 0.950 no
C3 C4 1.388(6) yes
C3 H31 0.950 no
C4 C5 1.387(5) yes
C4 H41 0.950 no
C5 C6 1.499(5) yes
C6 C7 1.371(5) yes
C7 C8 1.376(6) yes
C7 H71 0.950 no
C8 C9 1.386(6) yes
C8 H81 0.950 no
C9 C10 1.391(5) yes
C9 H91 0.950 no
C11 C12 1.382(5) yes
C11 C16 1.380(6) yes
C12 C13 1.380(6) yes
C12 H121 0.950 no
C13 C14 1.401(6) yes
C13 H131 0.950 no
C14 C15 1.400(6) yes
C14 H141 0.950 no
C15 C16 1.372(6) yes
C15 H151 0.950 no
C16 H161 0.950 no
C17 C18 1.381(5) yes
C17 C22 1.394(5) yes
C18 C19 1.404(6) yes
C18 H181 0.950 no
C19 C20 1.374(6) yes
C19 H191 0.950 no
C20 C21 1.384(6) yes
C20 H201 0.950 no
C21 C22 1.391(5) yes
C21 H211 0.950 no
C22 H221 0.950 no
C23 C24 1.394(5) yes
C23 C28 1.399(5) yes
C24 C25 1.397(6) yes
C24 H241 0.950 no
C25 C26 1.384(6) yes
C25 H251 0.950 no
C26 C27 1.381(6) yes
C26 H261 0.950 no
C27 C28 1.384(5) yes
C27 H271 0.950 no
C28 H281 0.950 no
C29 C30 1.401(5) yes
C29 C34 1.395(5) yes
C30 C31 1.399(5) yes
C30 H301 0.950 no
C31 C32 1.392(5) yes
C31 H311 0.950 no
C32 C33 1.396(5) yes
C32 H321 0.950 no
C33 C34 1.385(4) yes
C33 C35 1.532(4) yes
C35 C36 1.550(4) yes
C35 C37 1.518(4) yes
C35 C38 1.536(4) yes
C36 H361 0.950 no
C36 H362 0.950 no
C36 H363 0.950 no
C37 H371 0.950 no
C37 H372 0.950 no
C37 H373 0.950 no
C38 C39 1.388(5) yes
C38 C43 1.386(4) yes
C39 C40 1.396(5) yes
C39 H391 0.950 no
C40 C41 1.389(5) yes
C40 H401 0.950 no
C41 C42 1.404(4) yes
C41 H411 0.950 no
C42 C43 1.402(4) yes
C44 C45 1.393(5) yes
C44 C49 1.396(5) yes
C45 C46 1.386(5) yes
C45 H451 0.950 no
C46 C47 1.376(6) yes
C46 H461 0.950 no
C47 C48 1.395(6) yes
C47 H471 0.950 no
C48 C49 1.395(5) yes
C48 H481 0.950 no
C49 H491 0.950 no
C50 C51 1.401(5) yes
C50 C55 1.398(5) yes
C51 C52 1.388(5) yes
C51 H511 0.950 no
C52 C53 1.384(6) yes
C52 H521 0.950 no
C53 C54 1.390(6) yes
C53 H531 0.950 no
C54 C55 1.390(5) yes
C54 H541 0.950 no
C55 H551 0.950 no
C56 H561 0.950 no
C56 H562 0.950 no
C57 H571 0.950 no
C57 H572 0.950 no
C58 H581 0.950 no
C58 H582 0.950 no
